data_4035038
loop_
_publ_author_name
'Golushko, Andrei A.'
'Sandzhieva, Maria A.'
'Ivanov, Alexander Yu'
'Boyarskaya, Irina A.'
'Khoroshilova, Olesya V.'
'Barkov, Alexey Yu'
'Vasilyev, Aleksander V.'

_publ_section_title
;
 Reactions of 3,3,3-Trihalogeno-1-nitropropenes with Arenes in the
 Superacid CF<sub>3</sub>SO<sub>3</sub>H: Synthesis of (
 Z)-3,3,3-Trihalogeno-1,2-diarylpropan-1-one Oximes and Study on the
 Reaction Mechanism.
;
_journal_issue 17
_journal_name_full 'The Journal of organic chemistry'
_journal_page_first 10142
_journal_page_last 10157
_journal_paper_doi 10.1021/acs.joc.8b01406
_journal_volume 83
_journal_year 2018
_chemical_formula_moiety 'C17 H16 Cl2.99 N O3'
_chemical_formula_sum 'C17 H16 Cl2.985 N O3'
_chemical_formula_weight 388.15
_space_group_crystal_system monoclinic
_space_group_IT_number 14
_space_group_name_Hall '-P 2ybc'
_space_group_name_H-M_alt 'P 1 21/c 1'
_symmetry_Int_Tables_number 14
_audit_creation_date 2018-04-27
_audit_creation_method
;
Olex2 1.2
(compiled 2018.04.26 svn.r3504 for OlexSys, GUI svn.r5492)
;
_cell_angle_alpha 90
_cell_angle_beta 93.833(7)
_cell_angle_gamma 90
_cell_formula_units_Z 4
_cell_length_a 11.5272(9)
_cell_length_b 6.0424(6)
_cell_length_c 24.9593(15)
_cell_measurement_reflns_used 3367
_cell_measurement_temperature 100(2)
_cell_measurement_theta_max 71.6220
_cell_measurement_theta_min 3.7410
_cell_volume 1734.6(2)
_computing_cell_refinement 'CrysAlisPro 1.171.39.35a (Rigaku OD, 2017)'
_computing_data_collection 'CrysAlisPro 1.171.39.35a (Rigaku OD, 2017)'
_computing_data_reduction 'CrysAlisPro 1.171.39.35a (Rigaku OD, 2017)'
_computing_molecular_graphics 'Olex2 (Dolomanov et al., 2009)'
_computing_publication_material 'Olex2 (Dolomanov et al., 2009)'
_computing_structure_refinement 'olex2.refine (Bourhis et al., 2015)'
_computing_structure_solution
;
Superflip (Palatinus & Chapuis, 2007;Palatinus & van der Lee, 2008;
Palatinus et al., 2012)
;
_diffrn_ambient_temperature 100(2)
_diffrn_detector_type HyPix3000
_diffrn_measured_fraction_theta_full 0.9583
_diffrn_measured_fraction_theta_max 0.9583
_diffrn_measurement_details
;
List of Runs (angles in degrees, time in seconds):

  # Type    Start    End  Width  t~exp~   \w     \q     \k     \f   Frames
--------------------------------------------------------------------------
  1  \w   -102.00 -76.00   0.50    0.71    --  -41.35 154.00 103.00   52
  2  \w    -93.00 -67.00   0.50    0.71    --  -41.35-154.00  63.00   52
  3  \w    -73.00  -7.00   0.50    0.71    --  -41.35 120.00 -54.00  132
  4  \w     13.00  87.00   0.50    0.71    --   41.35-120.00-138.00  148
  5  \w     56.00  82.00   0.50    0.71    --   41.35 154.00 103.00   52
  6  \w     77.00 136.00   0.50    2.84    --  101.00-154.00  63.00  118
  7  \w     37.00  99.00   0.50    2.84    --  101.00-120.00-138.00  124
  8  \w     82.00 107.00   0.50    2.84    --  101.00 154.00 103.00   50
  9  \w     78.00 122.00   0.50    2.84    --  101.00 120.00 -54.00   88
 10  \w    -42.00 -16.00   0.50    0.71    --  -41.35  65.00   0.00   52
 11  \w    -60.00 -19.00   0.50    0.71    --  -41.35  65.00 120.00   82
 12  \w    -64.00 -34.00   0.50    0.71    --  -41.35 -32.00-150.00   60
 13  \w    -93.00 -67.00   0.50    0.71    --  -41.35 -32.00-150.00   52
 14  \w    -14.00  18.00   0.50    0.71    --  -41.35  65.00 120.00   64
 15  \w     -8.00  17.00   0.50    0.71    --  -41.35  65.00   0.00   50
 16  \w     16.00  44.00   0.50    0.71    --   41.35  77.00 -60.00   56
 17  \w     -1.00  58.00   0.50    0.71    --   41.35 -54.00  90.00  118
 18  \w     33.00  58.00   0.50    0.71    --   41.35  32.00-120.00   50
 19  \w     48.00 103.00   0.50    0.71    --   41.35  77.00 -60.00  110
 20  \w     65.00 107.00   0.50    0.71    --   41.35  32.00-120.00   84
 21  \w     49.00  74.00   0.50    0.71    --   41.35  32.00   0.00   50
 22  \w     63.00  88.00   0.50    0.71    --   41.35  32.00 -90.00   50
 23  \w     81.00 106.00   0.50    0.71    --   41.35  32.00   0.00   50
 24  \w     84.00 115.00   0.50    2.84    --  101.00  59.00 120.00   62
 25  \w     96.00 121.00   0.50    2.84    --  101.00 -68.00  30.00   50
 26  \w     43.00  90.00   0.50    2.84    --  101.00 -68.00  30.00   94
 27  \w     39.00 103.00   0.50    2.84    --  101.00-133.00  60.00  128
 28  \w    111.00 155.00   0.50    2.84    --  101.00  42.00-150.00   88
 29  \w     92.00 145.00   0.50    2.84    --  101.00  93.00-120.00  106
 30  \w    119.00 144.00   0.50    2.84    --  101.00 111.00  60.00   50
 31  \w     91.00 117.00   0.50    2.84    --  101.00 111.00  60.00   52
 32  \w     76.00 157.00   0.50    2.84    --  101.00  77.00 -60.00  162
 33  \w     94.00 120.00   0.50    2.84    --  101.00 -87.00-150.00   52
 34  \w     40.00  65.00   0.50    2.84    --  101.00-133.00 -30.00   50
 35  \w    131.00 157.00   0.50    2.84    --  101.00  59.00 120.00   52
 36  \w     47.00 109.00   0.50    2.84    --  101.00 -42.00 150.00  124
 37  \w     40.00 130.00   0.50    2.84    --  101.00 -93.00  30.00  180
 38  \w    111.00 136.00   0.50    2.84    --  101.00  42.00-120.00   50
 39  \w    120.00 146.00   0.50    2.84    --  101.00 111.00-180.00   52
 40  \w     60.00 113.00   0.50    2.84    --  101.00-111.00-120.00  106
 41  \w     89.00 114.00   0.50    2.84    --  101.00 111.00-180.00   50
;
_diffrn_measurement_device 'four-circle diffractometer'
_diffrn_measurement_device_type 'SuperNova, Single source at offset/far, HyPix3000'
_diffrn_measurement_method '\w scans'
_diffrn_radiation_type 'Cu K\a'
_diffrn_radiation_wavelength 1.54184
_diffrn_reflns_av_R_equivalents 0.0567
_diffrn_reflns_av_unetI/netI 0.0521
_diffrn_reflns_limit_h_max 14
_diffrn_reflns_limit_h_min -14
_diffrn_reflns_limit_k_max 7
_diffrn_reflns_limit_k_min -7
_diffrn_reflns_limit_l_max 30
_diffrn_reflns_limit_l_min -20
_diffrn_reflns_number 9630
_diffrn_reflns_theta_full 74.1670
_diffrn_reflns_theta_max 74.17
_diffrn_reflns_theta_min 3.55
_exptl_absorpt_coefficient_mu 4.901
_exptl_absorpt_correction_T_max 1.00000
_exptl_absorpt_correction_T_min 0.66507
_exptl_absorpt_correction_type multi-scan
_exptl_absorpt_process_details
;
CrysAlisPro 1.171.39.35a (Rigaku Oxford Diffraction, 2017)
Empirical absorption correction using spherical harmonics,
 implemented in SCALE3 ABSPACK scaling algorithm.
;
_exptl_crystal_colour colourless
_exptl_crystal_colour_primary colourless
_exptl_crystal_density_diffrn 1.4862
_exptl_crystal_description prism
_exptl_crystal_F_000 805.4262
_exptl_crystal_size_max 0.15
_exptl_crystal_size_mid 0.1
_exptl_crystal_size_min 0.1
_refine_diff_density_max 0.3985
_refine_diff_density_min -0.5805
_refine_diff_density_rms 0.0916
_refine_ls_d_res_high 0.8013
_refine_ls_d_res_low 12.4517
_refine_ls_goodness_of_fit_ref 1.0514
_refine_ls_hydrogen_treatment constr
_refine_ls_matrix_type full
_refine_ls_number_constraints 43
_refine_ls_number_parameters 340
_refine_ls_number_reflns 3398
_refine_ls_number_restraints 0
_refine_ls_restrained_S_all 1.0514
_refine_ls_R_factor_all 0.0743
_refine_ls_R_factor_gt 0.0604
_refine_ls_shift/su_max 0.0245
_refine_ls_shift/su_mean 0.0018
_refine_ls_structure_factor_coef Fsqd
_refine_ls_weighting_details 'w=1/[\s^2^(Fo^2^)+(0.0774P)^2^+2.6472P] where P=(Fo^2^+2Fc^2^)/3'
_refine_ls_weighting_scheme calc
_refine_ls_wR_factor_gt 0.1565
_refine_ls_wR_factor_ref 0.1743
_reflns_Friedel_coverage 0.0
_reflns_limit_h_max 14
_reflns_limit_h_min -14
_reflns_limit_k_max 7
_reflns_limit_k_min 0
_reflns_limit_l_max 30
_reflns_limit_l_min 0
_reflns_number_gt 2718
_reflns_number_total 3398
_reflns_threshold_expression I>=2u(I)
_cod_data_source_file jo8b01406_si_009.cif
_cod_data_source_block ov_ca_155
_cod_database_code 4035038
_olex2_refinement_description
;
1. Fixed Uiso
 At 1.2 times of:
  All C(H) groups
 At 1.5 times of:
  All C(H,H,H) groups, All O(H) groups
2. Others
 Sof(Cl2A)=Sof(C9A)=Sof(H9A)=Sof(C11A)=Sof(O3A)=Sof(C15A)=Sof(H15A)=Sof(C16A)=
 Sof(H16A)=Sof(C13A)=Sof(H13A)=Sof(C12A)=Sof(H12A)=Sof(C17A)=Sof(H17d)=
 Sof(H17e)=Sof(H17f)=Sof(C14A)=Sof(Cl1A)=Sof(C10A)=1-FVAR(1)
 Sof(O3)=Sof(C12)=Sof(H12)=Sof(C15)=Sof(H15)=Sof(C14)=Sof(C16)=Sof(H16)=
 Sof(C13)=Sof(H13)=Sof(C17)=Sof(H17a)=Sof(H17b)=Sof(H17c)=Sof(C11)=Sof(Cl1)=
 Sof(Cl3)=Sof(Cl2)=Sof(C10)=Sof(C9)=Sof(H9)=FVAR(1)
3.a Ternary CH refined with riding coordinates:
 C9A(H9A), C9(H9)
3.b Aromatic/amide H refined with riding coordinates:
 C3(H3), C4(H4), C7(H7), C6(H6), C12(H12), C15(H15), C16(H16), C13(H13),
 C15A(H15A), C16A(H16A), C13A(H13A), C12A(H12A)
3.c Idealised Me refined as rotating group:
 C8(H8a,H8b,H8c), C17(H17a,H17b,H17c), C17A(H17d,H17e,H17f)
3.d Idealised tetrahedral OH refined as rotating group:
 O1(H1)
;
_olex2_submission_special_instructions 'No special instructions were received'
_oxdiff_exptl_absorpt_empirical_details
;
Empirical correction (ABSPACK) includes:
- Absorption correction using spherical harmonics
- Frame scaling
;

loop_
_space_group_symop_id
_space_group_symop_operation_xyz
1 x,y,z
2 -x,y+1/2,-z+1/2
3 -x,-y,-z
4 x,-y-1/2,z-1/2

loop_
_atom_site_label
_atom_site_type_symbol
_atom_site_fract_x
_atom_site_fract_y
_atom_site_fract_z
_atom_site_U_iso_or_equiv
_atom_site_adp_type
_atom_site_occupancy
_atom_site_refinement_flags_posn
_atom_site_disorder_group
Cl2A Cl 0.4276(12) -0.1077(17) 0.6310(4) 0.0369(12) Uani 0.490(4) . 2
O1 O 0.61565(19) 0.1468(4) 0.49255(8) 0.0376(5) Uani 1.000000 . .
H1 H 0.574(2) 0.073(6) 0.4702(4) 0.0564(8) Uiso 1.000000 GR .
N1 N 0.5686(2) 0.1352(5) 0.54333(10) 0.0334(6) Uani 1.000000 . .
C1 C 0.6259(3) 0.2537(6) 0.57828(13) 0.0384(8) Uani 1.000000 . .
O2 O 1.0019(3) 0.8232(5) 0.5471(2) 0.0930(14) Uani 1.000000 . .
C2 C 0.7283(3) 0.3920(6) 0.56703(17) 0.0508(10) Uani 1.000000 . .
C9A C 0.5670(9) 0.259(2) 0.6376(5) 0.026(2) Uani 0.490(4) . 2
H9A H 0.5654(9) 0.419(2) 0.6473(5) 0.031(3) Uiso 0.490(4) R 2
C3 C 0.7112(3) 0.5967(6) 0.54215(19) 0.0544(10) Uani 1.000000 . .
H3 H 0.6349(3) 0.6418(6) 0.53011(19) 0.0653(12) Uiso 1.000000 R .
C5 C 0.9168(4) 0.6702(7) 0.5528(3) 0.0771(16) Uani 1.000000 . .
C4 C 0.8043(4) 0.7346(7) 0.5348(2) 0.0692(14) Uani 1.000000 . .
H4 H 0.7919(4) 0.8735(7) 0.5176(2) 0.0830(17) Uiso 1.000000 R .
C7 C 0.8418(4) 0.3244(7) 0.5811(2) 0.0709(15) Uani 1.000000 . .
H7 H 0.8551(4) 0.1812(7) 0.5960(2) 0.0850(18) Uiso 1.000000 R .
C6 C 0.9357(4) 0.4620(8) 0.5737(3) 0.0864(19) Uani 1.000000 . .
H6 H 1.0126(4) 0.4126(8) 0.5831(3) 0.104(2) Uiso 1.000000 R .
C8 C 1.1185(4) 0.7633(9) 0.5651(3) 0.0839(18) Uani 1.000000 . .
H8a H 1.1432(14) 0.636(5) 0.5444(12) 0.126(3) Uiso 1.000000 GR .
H8b H 1.1706(7) 0.888(3) 0.5598(17) 0.126(3) Uiso 1.000000 GR .
H8c H 1.1213(9) 0.725(7) 0.6033(5) 0.126(3) Uiso 1.000000 GR .
O3 O 0.9100(5) -0.2963(9) 0.7598(2) 0.0376(12) Uani 0.510(4) . 1
C12 C 0.7222(6) -0.0870(13) 0.6496(3) 0.0288(16) Uani 0.510(4) . 1
H12 H 0.6916(6) -0.1391(13) 0.6156(3) 0.0346(19) Uiso 0.510(4) R 1
C15 C 0.8175(8) 0.0672(17) 0.7489(3) 0.0342(19) Uani 0.510(4) . 1
H15 H 0.8518(8) 0.1211(17) 0.7820(3) 0.041(2) Uiso 0.510(4) R 1
C11A C 0.6510(7) 0.1549(13) 0.6803(3) 0.0270(16) Uani 0.490(4) . 2
C14 C 0.8417(6) -0.1453(12) 0.7312(3) 0.0339(15) Uani 0.510(4) . 1
C16 C 0.7415(6) 0.1993(12) 0.7167(2) 0.0313(14) Uani 0.510(4) . 1
H16 H 0.7231(6) 0.3438(12) 0.7285(2) 0.0376(16) Uiso 0.510(4) R 1
C13 C 0.7967(5) -0.2203(12) 0.6811(3) 0.0321(14) Uani 0.510(4) . 1
H13 H 0.8173(5) -0.3627(12) 0.6686(3) 0.0386(17) Uiso 0.510(4) R 1
O3A O 0.8827(4) -0.1122(9) 0.79759(19) 0.0418(13) Uani 0.490(4) . 2
C15A C 0.7554(6) 0.1663(12) 0.7667(3) 0.0350(15) Uani 0.490(4) . 2
H15A H 0.7733(6) 0.2398(12) 0.7999(3) 0.0419(18) Uiso 0.490(4) R 2
C16A C 0.6786(6) 0.2608(11) 0.7285(3) 0.0311(14) Uani 0.490(4) . 2
H16A H 0.6444(6) 0.4001(11) 0.7355(3) 0.0373(17) Uiso 0.490(4) R 2
C13A C 0.7812(7) -0.1478(13) 0.7092(4) 0.0329(15) Uani 0.490(4) . 2
H13A H 0.8175(7) -0.2855(13) 0.7027(4) 0.0394(18) Uiso 0.490(4) R 2
C12A C 0.7012(6) -0.0542(14) 0.6708(3) 0.0264(15) Uani 0.490(4) . 2
H12A H 0.6806(6) -0.1314(14) 0.6384(3) 0.0316(18) Uiso 0.490(4) R 2
C17 C 0.9494(7) -0.2362(17) 0.8135(3) 0.043(2) Uani 0.510(4) . 1
H17a H 1.000(4) -0.107(6) 0.8126(3) 0.064(3) Uiso 0.510(4) GR 1
H17b H 0.8823(7) -0.201(9) 0.8340(7) 0.064(3) Uiso 0.510(4) GR 1
H17c H 0.992(4) -0.360(4) 0.8306(8) 0.064(3) Uiso 0.510(4) GR 1
C17A C 0.9389(9) -0.3142(17) 0.7883(6) 0.055(2) Uani 0.490(4) . 2
H17d H 0.987(5) -0.298(4) 0.758(2) 0.082(4) Uiso 0.490(4) GR 2
H17e H 0.988(5) -0.355(7) 0.8202(13) 0.082(4) Uiso 0.490(4) GR 2
H17f H 0.8805(9) -0.430(3) 0.781(3) 0.082(4) Uiso 0.490(4) GR 2
C14A C 0.8058(7) -0.0342(17) 0.7568(3) 0.0304(18) Uani 0.490(4) . 2
C11 C 0.6918(7) 0.1213(14) 0.6669(3) 0.0286(16) Uani 0.510(4) . 1
Cl1 Cl 0.4622(3) 0.2927(3) 0.71318(6) 0.0380(6) Uani 0.510(4) . 1
Cl1A Cl 0.3941(2) 0.2502(3) 0.70619(7) 0.0383(6) Uani 0.490(4) . 2
Cl3 Cl 0.3836(3) 0.3888(5) 0.60373(10) 0.0376(6) Uani 0.510(4) . 1
Cl3A Cl 0.3448(3) 0.3238(5) 0.59328(10) 0.0354(7) Uani 0.475(6) . 2
Cl2 Cl 0.4306(11) -0.0611(16) 0.6383(4) 0.0370(12) Uani 0.510(4) . 1
C10 C 0.4816(11) 0.225(3) 0.6456(6) 0.035(3) Uani 0.510(4) . 1
C10A C 0.4416(12) 0.182(2) 0.6410(6) 0.030(3) Uani 0.490(4) . 2
C9 C 0.6088(9) 0.266(2) 0.6330(5) 0.028(2) Uani 0.510(4) . 1
H9 H 0.6267(9) 0.422(2) 0.6440(5) 0.033(2) Uiso 0.510(4) R 1

loop_
_atom_site_aniso_label
_atom_site_aniso_U_11
_atom_site_aniso_U_22
_atom_site_aniso_U_33
_atom_site_aniso_U_12
_atom_site_aniso_U_13
_atom_site_aniso_U_23
Cl2A 0.0489(16) 0.039(4) 0.024(3) 0.012(2) 0.0116(17) -0.0061(18)
O1 0.0362(12) 0.0482(14) 0.0295(11) -0.0064(10) 0.0100(9) -0.0031(10)
N1 0.0351(13) 0.0408(15) 0.0243(12) 0.0018(11) 0.0030(10) -0.0013(11)
C1 0.0448(18) 0.0333(17) 0.0353(16) 0.0048(14) -0.0108(14) -0.0014(13)
O2 0.0509(17) 0.0464(18) 0.177(4) -0.0126(15) -0.028(2) 0.010(2)
C2 0.046(2) 0.0355(19) 0.068(3) -0.0014(16) -0.0226(18) -0.0034(17)
C9A 0.014(6) 0.041(4) 0.023(4) -0.005(5) 0.007(4) -0.001(3)
C3 0.044(2) 0.036(2) 0.080(3) 0.0012(16) -0.0163(19) 0.0030(19)
C5 0.047(2) 0.039(2) 0.141(5) -0.0099(19) -0.028(3) 0.001(3)
C4 0.056(3) 0.033(2) 0.114(4) -0.0014(18) -0.019(3) 0.005(2)
C7 0.055(2) 0.040(2) 0.111(4) -0.0030(19) -0.039(3) 0.006(2)
C6 0.050(2) 0.046(3) 0.157(6) -0.006(2) -0.046(3) 0.004(3)
C8 0.041(2) 0.068(3) 0.139(5) -0.012(2) -0.024(3) -0.004(3)
O3 0.039(3) 0.049(3) 0.025(3) 0.003(2) -0.001(2) 0.000(2)
C12 0.030(3) 0.039(4) 0.018(3) -0.001(3) 0.012(3) -0.006(3)
C15 0.033(4) 0.041(5) 0.029(4) -0.014(4) 0.006(3) -0.007(4)
C11A 0.036(4) 0.027(4) 0.019(4) 0.000(3) 0.013(3) -0.007(3)
C14 0.026(3) 0.048(4) 0.028(3) -0.005(3) 0.002(3) 0.003(3)
C16 0.033(3) 0.039(3) 0.023(3) -0.004(3) 0.007(2) -0.003(2)
C13 0.029(3) 0.037(3) 0.031(3) -0.002(3) 0.007(3) -0.002(3)
O3A 0.043(3) 0.048(3) 0.033(2) 0.010(2) -0.005(2) -0.000(2)
C15A 0.034(3) 0.047(4) 0.025(3) -0.003(3) 0.008(3) -0.000(3)
C16A 0.029(3) 0.032(3) 0.033(3) 0.002(3) 0.004(3) 0.001(3)
C13A 0.031(4) 0.038(4) 0.030(4) 0.000(3) 0.010(3) 0.002(3)
C12A 0.027(3) 0.033(4) 0.020(4) 0.003(3) 0.009(3) -0.005(3)
C17 0.046(4) 0.062(6) 0.020(3) 0.004(4) 0.001(3) 0.004(3)
C17A 0.054(6) 0.052(6) 0.056(7) 0.017(4) -0.011(5) -0.005(6)
C14A 0.024(3) 0.040(5) 0.027(4) -0.004(4) 0.007(3) -0.004(4)
C11 0.035(4) 0.039(5) 0.012(3) 0.006(3) 0.009(3) -0.006(3)
Cl1 0.0418(15) 0.0476(9) 0.0260(7) 0.0021(9) 0.0127(7) -0.0058(6)
Cl1A 0.0338(14) 0.0543(11) 0.0279(8) 0.0021(9) 0.0105(7) -0.0035(7)
Cl3 0.0348(12) 0.0443(13) 0.0343(10) 0.0063(9) 0.0052(8) 0.0013(8)
Cl3A 0.0297(13) 0.0454(15) 0.0311(11) 0.0066(10) 0.0022(9) 0.0027(9)
Cl2 0.0486(14) 0.040(4) 0.023(2) 0.009(2) 0.0125(15) -0.0063(17)
C10 0.050(11) 0.035(6) 0.019(4) 0.002(6) -0.001(6) 0.002(4)
C10A 0.034(7) 0.033(6) 0.023(5) 0.003(4) 0.004(5) -0.003(4)
C9 0.021(5) 0.034(4) 0.029(4) -0.007(5) 0.006(4) 0.001(3)

loop_
_atom_type_symbol
_atom_type_scat_dispersion_real
_atom_type_scat_dispersion_imag
_atom_type_scat_Cromer_Mann_a1
_atom_type_scat_Cromer_Mann_a2
_atom_type_scat_Cromer_Mann_a3
_atom_type_scat_Cromer_Mann_a4
_atom_type_scat_Cromer_Mann_b1
_atom_type_scat_Cromer_Mann_b2
_atom_type_scat_Cromer_Mann_b3
_atom_type_scat_Cromer_Mann_b4
_atom_type_scat_Cromer_Mann_c
_atom_type_scat_source
_atom_type_scat_dispersion_source
H 0.00000 0.00000 0.49300 0.32291 0.14019 0.04081 10.51090 26.12570 3.14236 57.79970 0.0030380000826 'International Tables Volume C Table 6.1.1.4 (pp. 500-502)' 'Henke, Gullikson and Davis, At. Data and Nucl. Data Tables, 1993, 54, 2'
C 0.01920 0.00962 2.31000 1.02000 1.58860 0.86500 20.84390 10.20750 0.56870 51.65120 0.215599998832 'International Tables Volume C Table 6.1.1.4 (pp. 500-502)' 'Henke, Gullikson and Davis, At. Data and Nucl. Data Tables, 1993, 54, 2'
Cl 0.36843 0.69943 11.46040 7.19640 6.25560 1.64550 0.01040 1.16620 18.51940 47.77840 -9.55739974976 'International Tables Volume C Table 6.1.1.4 (pp. 500-502)' 'Henke, Gullikson and Davis, At. Data and Nucl. Data Tables, 1993, 54, 2'
O 0.05239 0.03377 3.04850 2.28680 1.54630 0.86700 13.27710 5.70110 0.32390 32.90890 0.250800013542 'International Tables Volume C Table 6.1.1.4 (pp. 500-502)' 'Henke, Gullikson and Davis, At. Data and Nucl. Data Tables, 1993, 54, 2'
N 0.03256 0.01839 12.21260 3.13220 2.01250 1.16630 0.00570 9.89330 28.99750 0.58260 -11.5290002823 'International Tables Volume C Table 6.1.1.4 (pp. 500-502)' 'Henke, Gullikson and Davis, At. Data and Nucl. Data Tables, 1993, 54, 2'

loop_
_geom_angle_atom_site_label_1
_geom_angle_atom_site_label_2
_geom_angle_atom_site_label_3
_geom_angle
N1 O1 H1 109.5
C1 N1 O1 111.9(3)
C2 C1 N1 124.5(3)
C8 O2 C5 117.6(4)
C3 C2 C1 119.5(3)
C7 C2 C1 122.1(4)
C7 C2 C3 118.4(4)
C11A C9A H9A 104.4(6)
C10A C9A H9A 104.4(7)
C10A C9A C11A 113.3(9)
H3 C3 C2 119.8(2)
C4 C3 C2 120.5(4)
C4 C3 H3 119.8(2)
C4 C5 O2 115.9(4)
C6 C5 O2 124.3(4)
C6 C5 C4 119.7(4)
C5 C4 C3 120.2(4)
H4 C4 C3 119.9(2)
H4 C4 C5 119.9(3)
H7 C7 C2 119.4(3)
C6 C7 C2 121.2(4)
C6 C7 H7 119.4(3)
C7 C6 C5 119.6(4)
H6 C6 C5 120.2(3)
H6 C6 C7 120.2(3)
H8a C8 O2 109.5
H8b C8 O2 109.5
H8b C8 H8a 109.5
H8c C8 O2 109.5
H8c C8 H8a 109.5
H8c C8 H8b 109.5
C17 O3 C14 116.9(6)
C13 C12 H12 119.6(5)
C11 C12 H12 119.6(4)
C11 C12 C13 120.8(7)
C14 C15 H15 120.8(5)
C16 C15 H15 120.8(5)
C16 C15 C14 118.3(7)
C16A C11A C9A 121.1(8)
C12A C11A C9A 119.8(8)
C12A C11A C16A 119.1(7)
C15 C14 O3 124.6(8)
C13 C14 O3 114.5(6)
C13 C14 C15 120.9(7)
H16 C16 C15 119.5(5)
C11 C16 C15 121.1(7)
C11 C16 H16 119.5(5)
C14 C13 C12 119.9(7)
H13 C13 C12 120.0(5)
H13 C13 C14 120.0(4)
C14A O3A C17A 116.8(8)
C16A C15A H15A 120.0(4)
C14A C15A H15A 120.0(4)
C14A C15A C16A 120.0(7)
C15A C16A C11A 120.6(7)
H16A C16A C11A 119.7(4)
H16A C16A C15A 119.7(4)
C12A C13A H13A 120.9(5)
C14A C13A H13A 120.9(5)
C14A C13A C12A 118.2(8)
C13A C12A C11A 120.2(8)
H12A C12A C11A 119.9(4)
H12A C12A C13A 119.9(5)
H17a C17 O3 109.5
H17b C17 O3 109.5
H17b C17 H17a 109.5
H17c C17 O3 109.5
H17c C17 H17a 109.5
H17c C17 H17b 109.5
H17d C17A O3A 109.5
H17e C17A O3A 109.5
H17e C17A H17d 109.5
H17f C17A O3A 109.5
H17f C17A H17d 109.5
H17f C17A H17e 109.5
C15A C14A O3A 115.1(7)
C13A C14A O3A 123.1(9)
C13A C14A C15A 121.8(8)
C16 C11 C12 118.8(7)
C9 C11 C12 120.9(8)
C9 C11 C16 120.3(8)
Cl3 C10 Cl1 108.3(8)
Cl2 C10 Cl1 104.8(8)
Cl2 C10 Cl3 106.2(7)
C9 C10 Cl1 109.9(8)
C9 C10 Cl3 111.4(8)
C9 C10 Cl2 115.8(11)
C9A C10A Cl2A 111.7(11)
Cl1A C10A Cl2A 108.8(10)
Cl1A C10A C9A 109.1(8)
Cl3A C10A Cl2A 109.4(7)
Cl3A C10A C9A 111.6(10)
Cl3A C10A Cl1A 106.1(9)
C10 C9 C11 111.6(9)
H9 C9 C11 106.2(6)
H9 C9 C10 106.2(7)

loop_
_geom_bond_atom_site_label_1
_geom_bond_atom_site_label_2
_geom_bond_distance
Cl2A C10A 1.773(18)
O1 H1 0.8400
O1 N1 1.413(3)
N1 C1 1.277(4)
C1 C2 1.489(5)
C1 C9A 1.669(11)
C1 C9 1.395(13)
O2 C5 1.362(5)
O2 C8 1.434(5)
C2 C3 1.392(5)
C2 C7 1.393(5)
C9A H9A 1.0000
C9A C11A 1.527(15)
C9A C10A 1.525(12)
C3 H3 0.9500
C3 C4 1.381(6)
C5 C4 1.399(6)
C5 C6 1.374(7)
C4 H4 0.9500
C7 H7 0.9500
C7 C6 1.387(7)
C6 H6 0.9500
C8 H8a 0.9800
C8 H8b 0.9800
C8 H8c 0.9800
O3 C14 1.374(10)
O3 C17 1.433(8)
C12 H12 0.9500
C12 C13 1.383(10)
C12 C11 1.384(11)
C15 H15 0.9500
C15 C14 1.392(12)
C15 C16 1.398(12)
C11A C16A 1.381(10)
C11A C12A 1.416(10)
C14 C13 1.397(10)
C16 H16 0.9500
C16 C11 1.414(9)
C13 H13 0.9500
O3A C17A 1.408(11)
O3A C14A 1.388(10)
C15A H15A 0.9500
C15A C16A 1.381(9)
C15A C14A 1.374(12)
C16A H16A 0.9500
C13A H13A 0.9500
C13A C12A 1.403(11)
C13A C14A 1.384(13)
C12A H12A 0.9500
C17 H17a 0.9800
C17 H17b 0.9800
C17 H17c 0.9800
C17A H17d 0.9800
C17A H17e 0.9800
C17A H17f 0.9800
C11 C9 1.512(15)
Cl1 C10 1.765(15)
Cl1A C10A 1.800(17)
Cl3 C10 1.787(14)
Cl3A C10A 1.795(16)
Cl2 C10 1.830(18)
C10 C9 1.539(14)
C9 H9 1.0000
